data_4347315
loop_
_publ_author_name
'Zhu, Mei'
'Li, Cun'
'Wang, Xiufeng'
'Li, Licun'
'Sutter, Jean-Pascal'

_publ_section_title
;
 Thermal Magnetic Hysteresis in a Copper-Gadolinium-Radical Chain
 Compound.
;
_journal_issue 6
_journal_name_full 'Inorganic chemistry'
_journal_page_first 2676
_journal_page_last 2678
_journal_paper_doi 10.1021/acs.inorgchem.6b00004
_journal_volume 55
_journal_year 2016
_chemical_formula_moiety 'C47 H35 Cu F30 Gd N8 O14'
_chemical_formula_sum 'C47 H35 Cu F30 Gd N8 O14'
_chemical_formula_weight 1726.63
_space_group_IT_number 13
_space_group_name_Hall '-P 2yc'
_space_group_name_H-M_alt 'P 1 2/c 1'
_symmetry_cell_setting monoclinic
_symmetry_space_group_name_Hall '-P 2yc'
_symmetry_space_group_name_H-M 'P 1 2/c 1'
_atom_sites_solution_hydrogens geom
_atom_sites_solution_primary direct
_atom_sites_solution_secondary difmap
_audit_creation_method SHELXL-97
_cell_angle_alpha 90.00
_cell_angle_beta 108.29(3)
_cell_angle_gamma 90.00
_cell_formula_units_Z 2
_cell_length_a 14.580(3)
_cell_length_b 11.217(2)
_cell_length_c 20.130(4)
_cell_measurement_reflns_used 8815
_cell_measurement_temperature 113(2)
_cell_measurement_theta_max 34.9402
_cell_measurement_theta_min 1.8156
_cell_volume 3125.8(12)
_computing_cell_refinement 'CrystalClear (Rigaku/MSC Inc., 2005)'
_computing_data_collection 'CrystalClear (Rigaku/MSC Inc., 2005)'
_computing_data_reduction 'CrystalClear (Rigaku/MSC Inc., 2005)'
_computing_molecular_graphics 'Bruker SHELXTL'
_computing_publication_material 'Bruker SHELXTL'
_computing_structure_refinement 'SHELXL-97 (Sheldrick, 1997)'
_computing_structure_solution 'SHELXS-97 (Sheldrick, 1990)'
_diffrn_ambient_temperature 113(2)
_diffrn_measured_fraction_theta_full 0.980
_diffrn_measured_fraction_theta_max 0.980
_diffrn_measurement_device_type 'CCD area detector'
_diffrn_measurement_method 'profile data from \w-scans'
_diffrn_radiation_monochromator graphite
_diffrn_radiation_source 'fine-focus sealed tube'
_diffrn_radiation_type MoK\a
_diffrn_radiation_wavelength 0.71073
_diffrn_reflns_av_R_equivalents 0.0431
_diffrn_reflns_av_sigmaI/netI 0.0291
_diffrn_reflns_limit_h_max 17
_diffrn_reflns_limit_h_min -17
_diffrn_reflns_limit_k_max 13
_diffrn_reflns_limit_k_min -13
_diffrn_reflns_limit_l_max 23
_diffrn_reflns_limit_l_min -23
_diffrn_reflns_number 27796
_diffrn_reflns_theta_full 25.01
_diffrn_reflns_theta_max 25.01
_diffrn_reflns_theta_min 1.82
_exptl_absorpt_coefficient_mu 1.548
_exptl_absorpt_correction_T_max 0.734
_exptl_absorpt_correction_T_min 0.707
_exptl_absorpt_correction_type multi-scan
_exptl_absorpt_process_details CrystalClear
_exptl_crystal_colour purple
_exptl_crystal_density_diffrn 1.834
_exptl_crystal_density_method 'not measured'
_exptl_crystal_description Prism
_exptl_crystal_F_000 1696
_exptl_crystal_size_max 0.2300
_exptl_crystal_size_mid 0.2100
_exptl_crystal_size_min 0.2000
_refine_diff_density_max 3.465
_refine_diff_density_min -2.325
_refine_diff_density_rms 0.198
_refine_ls_extinction_method none
_refine_ls_goodness_of_fit_ref 1.031
_refine_ls_hydrogen_treatment constr
_refine_ls_matrix_type full
_refine_ls_number_parameters 461
_refine_ls_number_reflns 5523
_refine_ls_number_restraints 88
_refine_ls_restrained_S_all 1.086
_refine_ls_R_factor_all 0.0843
_refine_ls_R_factor_gt 0.0789
_refine_ls_shift/su_max 0.000
_refine_ls_shift/su_mean 0.000
_refine_ls_structure_factor_coef Fsqd
_refine_ls_weighting_details 'calc w=1/[\s^2^(Fo^2^)+(0.1000P)^2^+45.0000P] where P=(Fo^2^+2Fc^2^)/3'
_refine_ls_weighting_scheme calc
_refine_ls_wR_factor_gt 0.2009
_refine_ls_wR_factor_ref 0.2057
_reflns_number_gt 4894
_reflns_number_total 5523
_reflns_threshold_expression >2sigma(I)
_cod_data_source_file ic6b00004_si_003.cif
_cod_data_source_block Gd113K
_cod_depositor_comments
;
The following automatic conversions were performed:

data item '_exptl_absorpt_correction_type' value 'Multi-scan' was
changed to 'multi-scan' in accordance with the
/home/saulius/struct/COD-crude-data/automatic-downloads/DataCite-retrospective/ACS/depositions/lib/dictionaries/cif_core.dic
dictionary named 'cif_core.dic' version 2.4.2 last updated on
2011-04-26.

Automatic conversion script
Id: cif_fix_values 6909 2019-04-08 15:41:33Z antanas 
;
_cod_original_sg_symbol_H-M P2/c
_cod_database_code 4347315

loop_
_symmetry_equiv_pos_as_xyz
'x, y, z'
'-x, y, -z+1/2'
'-x, -y, -z'
'x, -y, z-1/2'

loop_
_atom_site_label
_atom_site_type_symbol
_atom_site_fract_x
_atom_site_fract_y
_atom_site_fract_z
_atom_site_U_iso_or_equiv
_atom_site_adp_type
_atom_site_occupancy
_atom_site_symmetry_multiplicity
_atom_site_calc_flag
_atom_site_refinement_flags
Gd1 Gd 0.5000 0.41020(5) 0.2500 0.0261(2) Uani 1 2 d S
Cu1 Cu 0.0000 0.09640(12) 0.2500 0.0298(4) Uani 1 2 d SU
F4 F 0.6842(12) -0.0147(14) 0.2957(7) 0.168(5) Uani 1 1 d U
F5 F 0.7574(6) 0.1018(8) 0.3732(5) 0.085(3) Uani 1 1 d U
F6 F 0.6359(12) 0.0081(18) 0.3672(9) 0.188(6) Uani 1 1 d U
F7 F 0.6296(10) 0.7155(8) 0.1293(7) 0.134(5) Uani 1 1 d .
F8 F 0.4874(8) 0.7793(13) 0.0938(5) 0.145(6) Uani 1 1 d .
F9 F 0.5907(8) 0.8710(7) 0.1684(5) 0.093(3) Uani 1 1 d .
F10 F 0.2192(7) -0.2266(10) 0.2105(10) 0.169(7) Uani 1 1 d .
F11 F 0.1257(13) -0.2846(9) 0.2620(6) 0.156(6) Uani 1 1 d .
F12 F 0.0965(7) -0.3137(7) 0.1549(5) 0.100(3) Uani 1 1 d .
F13 F -0.0973(4) -0.0507(5) -0.0108(2) 0.0371(12) Uani 1 1 d .
F14 F -0.2048(4) 0.0150(7) 0.0328(3) 0.0574(17) Uani 1 1 d .
F15 F -0.1029(5) 0.1365(5) 0.0113(3) 0.0452(14) Uani 1 1 d .
O1 O 0.5577(4) 0.3267(5) 0.1629(3) 0.0339(14) Uani 1 1 d D
O2 O 0.6021(4) 0.2482(5) 0.3019(3) 0.0308(13) Uani 1 1 d D
O3 O 0.5443(4) 0.5788(5) 0.1956(3) 0.0304(13) Uani 1 1 d .
O4 O 0.3530(4) 0.4901(5) 0.1730(3) 0.0298(13) Uani 1 1 d .
O5 O 0.0611(4) 0.3282(7) 0.0413(3) 0.0407(16) Uani 1 1 d .
O6 O 0.0930(8) -0.0473(6) 0.2441(3) 0.068(3) Uani 1 1 d U
O7 O -0.0497(5) 0.0958(5) 0.1490(3) 0.0353(15) Uani 1 1 d .
N1 N 0.2812(5) 0.4557(6) 0.1196(3) 0.0247(14) Uani 1 1 d .
N2 N 0.1430(5) 0.3789(7) 0.0575(4) 0.0285(16) Uani 1 1 d .
N3 N 0.1990(6) 0.4016(6) 0.3081(4) 0.0320(16) Uani 1 1 d .
N4 N 0.1030(5) 0.2393(6) 0.2475(3) 0.0234(14) Uani 1 1 d .
C1 C 0.6754(7) 0.0628(8) 0.3345(5) 0.038(2) Uani 1 1 d DU
C2 C 0.6298(7) 0.1643(11) 0.2770(7) 0.064(3) Uani 1 1 d DU
C3 C 0.6268(10) 0.1441(13) 0.2076(7) 0.067(3) Uani 1 1 d DU
H3 H 0.6534 0.0743 0.1968 0.081 Uiso 1 1 calc R
C4 C 0.5835(9) 0.2282(9) 0.1527(6) 0.069(4) Uani 1 1 d DU
C5 C 0.5924(10) 0.1949(11) 0.0839(6) 0.062(3) Uani 1 1 d DU
C6 C 0.5626(8) 0.7630(9) 0.1479(5) 0.043(2) Uani 1 1 d .
C7 C 0.5343(6) 0.6888(8) 0.2017(5) 0.0308(19) Uani 1 1 d .
C8 C 0.5000 0.7494(12) 0.2500 0.033(3) Uani 1 2 d S
H8 H 0.5000 0.8323 0.2500 0.039 Uiso 1 2 calc SR
C9 C 0.2189(6) 0.4313(8) 0.2498(4) 0.0283(18) Uani 1 1 d .
H9 H 0.2584 0.4967 0.2505 0.034 Uiso 1 1 calc R
C10 C 0.1818(6) 0.3662(7) 0.1876(4) 0.0239(16) Uani 1 1 d .
C11 C 0.1226(6) 0.2688(7) 0.1894(4) 0.0244(16) Uani 1 1 d .
H11 H 0.0965 0.2237 0.1492 0.029 Uiso 1 1 calc R
C12 C 0.1427(6) 0.3072(8) 0.3040(4) 0.0292(18) Uani 1 1 d .
H12 H 0.1294 0.2858 0.3447 0.035 Uiso 1 1 calc R
C13 C 0.2027(6) 0.3993(7) 0.1235(4) 0.0239(17) Uani 1 1 d .
C14 C 0.2448(8) 0.6269(9) 0.0435(6) 0.042(2) Uani 1 1 d .
H14A H 0.1813 0.6344 0.0477 0.063 Uiso 1 1 calc R
H14B H 0.2453 0.6602 -0.0004 0.063 Uiso 1 1 calc R
H14C H 0.2903 0.6689 0.0812 0.063 Uiso 1 1 calc R
C15 C 0.3694(7) 0.4778(9) 0.0335(5) 0.037(2) Uani 1 1 d .
H15A H 0.4135 0.5385 0.0581 0.055 Uiso 1 1 calc R
H15B H 0.3603 0.4842 -0.0158 0.055 Uiso 1 1 calc R
H15C H 0.3954 0.4007 0.0498 0.055 Uiso 1 1 calc R
C16 C 0.2730(6) 0.4938(8) 0.0465(4) 0.0285(18) Uani 1 1 d .
C17 C 0.1907(6) 0.4114(9) 0.0028(4) 0.034(2) Uani 1 1 d .
C18 C 0.2273(8) 0.2941(9) -0.0183(6) 0.047(3) Uani 1 1 d .
H18A H 0.2677 0.2544 0.0227 0.070 Uiso 1 1 calc R
H18B H 0.2639 0.3103 -0.0495 0.070 Uiso 1 1 calc R
H18C H 0.1733 0.2440 -0.0414 0.070 Uiso 1 1 calc R
C19 C 0.1165(8) 0.4684(12) -0.0601(5) 0.052(3) Uani 1 1 d .
H19A H 0.0661 0.4121 -0.0809 0.079 Uiso 1 1 calc R
H19B H 0.1474 0.4917 -0.0938 0.079 Uiso 1 1 calc R
H19C H 0.0894 0.5375 -0.0451 0.079 Uiso 1 1 calc R
C20 C -0.1113(6) 0.0264(8) 0.0369(4) 0.034(2) Uani 1 1 d D
C21 C -0.0466(6) 0.0098(8) 0.1076(4) 0.0304(19) Uani 1 1 d D
C22 C 0.0095(7) -0.0937(7) 0.1257(4) 0.0299(18) Uani 1 1 d .
H22 H 0.0034 -0.1515 0.0914 0.036 Uiso 1 1 calc R
C23 C 0.0744(8) -0.1148(9) 0.1924(5) 0.043(2) Uani 1 1 d .
C24 C 0.1283(8) -0.2346(10) 0.2056(6) 0.049(3) Uani 1 1 d U
F1 F 0.6982(12) 0.1446(16) 0.1367(10) 0.177(6) Uani 1 1 d U
F2 F 0.6277(9) 0.2744(9) 0.0568(5) 0.111(3) Uani 1 1 d U
F3 F 0.5985(10) 0.0905(9) 0.0610(6) 0.117(4) Uani 1 1 d U

loop_
_atom_site_aniso_label
_atom_site_aniso_U_11
_atom_site_aniso_U_22
_atom_site_aniso_U_33
_atom_site_aniso_U_23
_atom_site_aniso_U_13
_atom_site_aniso_U_12
Gd1 0.0267(3) 0.0282(3) 0.0250(3) 0.000 0.0101(2) 0.000
Cu1 0.0552(10) 0.0219(7) 0.0147(7) 0.000 0.0146(6) 0.000
F4 0.201(11) 0.163(10) 0.125(8) -0.079(8) 0.031(8) 0.015(9)
F5 0.056(4) 0.094(6) 0.080(5) 0.041(4) -0.017(4) -0.018(4)
F6 0.168(10) 0.240(12) 0.169(11) 0.027(10) 0.072(9) -0.091(10)
F7 0.219(12) 0.060(5) 0.210(12) 0.042(7) 0.193(12) 0.027(6)
F8 0.120(8) 0.208(13) 0.064(6) 0.077(7) -0.031(5) -0.087(9)
F9 0.162(9) 0.051(4) 0.085(6) -0.005(4) 0.065(6) -0.047(5)
F10 0.063(6) 0.086(7) 0.31(2) 0.029(10) -0.003(9) 0.003(5)
F11 0.334(19) 0.069(6) 0.100(8) 0.049(6) 0.119(10) 0.088(9)
F12 0.115(7) 0.064(5) 0.089(6) -0.019(5) -0.014(5) 0.047(5)
F13 0.044(3) 0.044(3) 0.021(2) -0.009(2) 0.008(2) 0.003(2)
F14 0.034(3) 0.084(5) 0.054(4) -0.024(3) 0.014(3) 0.001(3)
F15 0.068(4) 0.036(3) 0.025(3) 0.002(2) 0.005(3) 0.014(3)
O1 0.035(3) 0.036(3) 0.037(3) -0.001(3) 0.020(3) 0.003(3)
O2 0.036(3) 0.027(3) 0.031(3) 0.001(2) 0.013(3) 0.002(3)
O3 0.030(3) 0.035(3) 0.026(3) 0.003(2) 0.010(2) -0.004(3)
O4 0.027(3) 0.032(3) 0.029(3) 0.002(2) 0.008(2) -0.002(2)
O5 0.025(3) 0.064(5) 0.033(3) 0.009(3) 0.010(3) -0.009(3)
O6 0.136(8) 0.028(4) 0.020(3) 0.000(3) -0.006(4) -0.012(4)
O7 0.064(4) 0.025(3) 0.019(3) -0.001(2) 0.016(3) 0.000(3)
N1 0.026(3) 0.026(3) 0.025(3) 0.005(3) 0.011(3) 0.003(3)
N2 0.024(3) 0.042(4) 0.023(3) 0.009(3) 0.012(3) 0.000(3)
N3 0.040(4) 0.033(4) 0.027(4) -0.003(3) 0.016(3) -0.002(3)
N4 0.030(3) 0.021(3) 0.020(3) 0.001(3) 0.009(3) 0.002(3)
C1 0.038(5) 0.029(4) 0.042(5) -0.008(4) 0.004(4) 0.002(4)
C2 0.068(7) 0.055(6) 0.064(7) -0.003(5) 0.015(5) -0.004(5)
C3 0.077(7) 0.059(6) 0.063(7) 0.002(5) 0.017(6) 0.001(6)
C4 0.098(8) 0.053(6) 0.075(7) 0.011(5) 0.056(6) 0.018(6)
C5 0.093(7) 0.049(6) 0.059(6) -0.018(5) 0.047(5) -0.024(5)
C6 0.056(6) 0.036(5) 0.039(5) 0.001(4) 0.019(5) -0.012(5)
C7 0.028(4) 0.027(5) 0.034(5) 0.003(4) 0.005(4) -0.005(3)
C8 0.024(6) 0.035(7) 0.040(7) 0.000 0.012(5) 0.000
C9 0.031(4) 0.028(4) 0.031(4) -0.001(3) 0.017(4) 0.000(3)
C10 0.025(4) 0.026(4) 0.023(4) 0.005(3) 0.009(3) 0.006(3)
C11 0.026(4) 0.028(4) 0.019(4) 0.002(3) 0.008(3) 0.003(3)
C12 0.038(5) 0.030(4) 0.026(4) -0.005(3) 0.019(4) -0.008(4)
C13 0.020(4) 0.031(4) 0.022(4) 0.006(3) 0.008(3) 0.007(3)
C14 0.057(6) 0.033(5) 0.047(6) 0.019(4) 0.030(5) 0.010(5)
C15 0.033(5) 0.048(6) 0.032(5) 0.009(4) 0.014(4) 0.000(4)
C16 0.031(4) 0.030(4) 0.026(4) 0.009(3) 0.012(3) 0.003(4)
C17 0.031(5) 0.052(6) 0.021(4) 0.011(4) 0.013(4) -0.003(4)
C18 0.060(7) 0.042(6) 0.049(6) -0.009(5) 0.033(5) -0.012(5)
C19 0.040(6) 0.082(8) 0.033(5) 0.024(5) 0.006(4) -0.002(6)
C20 0.041(5) 0.031(5) 0.032(5) -0.007(4) 0.014(4) 0.004(4)
C21 0.047(5) 0.027(4) 0.023(4) -0.009(3) 0.020(4) -0.006(4)
C22 0.040(5) 0.029(4) 0.022(4) -0.005(3) 0.010(4) -0.003(4)
C23 0.063(7) 0.035(5) 0.028(5) 0.004(4) 0.009(5) -0.013(5)
C24 0.054(6) 0.041(5) 0.039(5) 0.005(4) -0.005(4) -0.001(4)
F1 0.158(9) 0.171(9) 0.205(10) -0.016(8) 0.059(8) 0.014(8)
F2 0.182(8) 0.099(6) 0.084(5) -0.021(4) 0.088(6) -0.065(6)
F3 0.162(8) 0.091(6) 0.113(7) -0.015(5) 0.066(6) 0.016(6)

loop_
_atom_type_symbol
_atom_type_description
_atom_type_scat_dispersion_real
_atom_type_scat_dispersion_imag
_atom_type_scat_source
C C 0.0033 0.0016 'International Tables Vol C Tables 4.2.6.8 and 6.1.1.4'
H H 0.0000 0.0000 'International Tables Vol C Tables 4.2.6.8 and 6.1.1.4'
Cu Cu 0.3201 1.2651 'International Tables Vol C Tables 4.2.6.8 and 6.1.1.4'
F F 0.0171 0.0103 'International Tables Vol C Tables 4.2.6.8 and 6.1.1.4'
Gd Gd -0.1653 3.9035 'International Tables Vol C Tables 4.2.6.8 and 6.1.1.4'
N N 0.0061 0.0033 'International Tables Vol C Tables 4.2.6.8 and 6.1.1.4'
O O 0.0106 0.0060 'International Tables Vol C Tables 4.2.6.8 and 6.1.1.4'

loop_
_geom_angle_atom_site_label_1
_geom_angle_atom_site_label_2
_geom_angle_atom_site_label_3
_geom_angle
_geom_angle_site_symmetry_1
_geom_angle_site_symmetry_3
O1 Gd1 O1 133.3(3) . 2_655
O1 Gd1 O2 71.9(2) . 2_655
O1 Gd1 O2 72.8(2) 2_655 2_655
O1 Gd1 O2 72.8(2) . .
O1 Gd1 O2 71.9(2) 2_655 .
O2 Gd1 O2 80.1(3) 2_655 .
O1 Gd1 O3 150.4(2) . 2_655
O1 Gd1 O3 76.2(2) 2_655 2_655
O2 Gd1 O3 126.1(2) 2_655 2_655
O2 Gd1 O3 129.1(2) . 2_655
O1 Gd1 O3 76.2(2) . .
O1 Gd1 O3 150.4(2) 2_655 .
O2 Gd1 O3 129.1(2) 2_655 .
O2 Gd1 O3 126.1(2) . .
O3 Gd1 O3 74.4(3) 2_655 .
O1 Gd1 O4 100.0(2) . 2_655
O1 Gd1 O4 97.1(2) 2_655 2_655
O2 Gd1 O4 152.1(2) 2_655 2_655
O2 Gd1 O4 72.0(2) . 2_655
O3 Gd1 O4 73.8(2) 2_655 2_655
O3 Gd1 O4 71.5(2) . 2_655
O1 Gd1 O4 97.1(2) . .
O1 Gd1 O4 100.0(2) 2_655 .
O2 Gd1 O4 72.0(2) 2_655 .
O2 Gd1 O4 152.1(2) . .
O3 Gd1 O4 71.5(2) 2_655 .
O3 Gd1 O4 73.8(2) . .
O4 Gd1 O4 136.0(3) 2_655 .
O7 Cu1 O7 179.6(4) 2 .
O7 Cu1 O6 88.5(3) 2 2
O7 Cu1 O6 91.2(3) . 2
O7 Cu1 O6 91.2(3) 2 .
O7 Cu1 O6 88.5(3) . .
O6 Cu1 O6 81.9(5) 2 .
O7 Cu1 N4 89.7(3) 2 .
O7 Cu1 N4 90.6(3) . .
O6 Cu1 N4 176.9(3) 2 .
O6 Cu1 N4 95.7(3) . .
O7 Cu1 N4 90.6(3) 2 2
O7 Cu1 N4 89.7(3) . 2
O6 Cu1 N4 95.7(3) 2 2
O6 Cu1 N4 176.9(3) . 2
N4 Cu1 N4 86.9(3) . 2
C4 O1 Gd1 133.8(7) . .
C2 O2 Gd1 131.7(8) . .
C7 O3 Gd1 133.0(6) . .
N1 O4 Gd1 138.5(5) . .
C23 O6 Cu1 122.1(8) . .
C21 O7 Cu1 127.4(5) . .
O4 N1 C13 125.0(7) . .
O4 N1 C16 121.5(6) . .
C13 N1 C16 112.8(7) . .
O5 N2 C13 126.1(7) . .
O5 N2 C17 121.9(7) . .
C13 N2 C17 111.7(7) . .
C12 N3 C9 116.4(7) . .
C11 N4 C12 116.7(7) . .
C11 N4 Cu1 122.5(5) . .
C12 N4 Cu1 120.6(5) . .
F6 C1 F4 99.0(15) . .
F6 C1 F5 111.4(12) . .
F4 C1 F5 111.9(12) . .
F6 C1 C2 127.5(12) . .
F4 C1 C2 98.6(12) . .
F5 C1 C2 107.0(7) . .
O2 C2 C3 129.6(13) . .
O2 C2 C1 111.8(11) . .
C3 C2 C1 118.6(11) . .
C2 C3 C4 121.9(13) . .
C2 C3 H3 119.0 . .
C4 C3 H3 119.0 . .
O1 C4 C3 123.7(11) . .
O1 C4 C5 121.0(10) . .
C3 C4 C5 114.1(10) . .
F2 C5 F3 114.8(11) . .
F2 C5 C4 113.7(10) . .
F3 C5 C4 127.4(11) . .
F2 C5 F1 95.5(12) . .
F3 C5 F1 76.4(12) . .
C4 C5 F1 79.9(10) . .
F7 C6 F8 109.7(12) . .
F7 C6 F9 106.8(10) . .
F8 C6 F9 103.5(11) . .
F7 C6 C7 112.8(9) . .
F8 C6 C7 109.3(9) . .
F9 C6 C7 114.3(9) . .
O3 C7 C8 128.6(9) . .
O3 C7 C6 113.7(8) . .
C8 C7 C6 117.7(9) . .
C7 C8 C7 122.0(12) 2_655 .
C7 C8 H8 119.0 2_655 .
C7 C8 H8 119.0 . .
N3 C9 C10 121.7(8) . .
N3 C9 H9 119.2 . .
C10 C9 H9 119.2 . .
C11 C10 C9 116.8(7) . .
C11 C10 C13 121.4(7) . .
C9 C10 C13 121.8(8) . .
N4 C11 C10 121.5(7) . .
N4 C11 H11 119.3 . .
C10 C11 H11 119.3 . .
N3 C12 N4 126.9(8) . .
N3 C12 H12 116.6 . .
N4 C12 H12 116.6 . .
N1 C13 N2 108.7(7) . .
N1 C13 C10 126.4(7) . .
N2 C13 C10 124.9(7) . .
C16 C14 H14A 109.5 . .
C16 C14 H14B 109.5 . .
H14A C14 H14B 109.5 . .
C16 C14 H14C 109.5 . .
H14A C14 H14C 109.5 . .
H14B C14 H14C 109.5 . .
C16 C15 H15A 109.5 . .
C16 C15 H15B 109.5 . .
H15A C15 H15B 109.5 . .
C16 C15 H15C 109.5 . .
H15A C15 H15C 109.5 . .
H15B C15 H15C 109.5 . .
N1 C16 C15 110.0(7) . .
N1 C16 C14 104.6(7) . .
C15 C16 C14 110.9(7) . .
N1 C16 C17 101.3(6) . .
C15 C16 C17 115.2(8) . .
C14 C16 C17 113.8(8) . .
N2 C17 C19 109.6(7) . .
N2 C17 C18 105.9(7) . .
C19 C17 C18 110.4(9) . .
N2 C17 C16 100.4(7) . .
C19 C17 C16 116.2(8) . .
C18 C17 C16 113.2(8) . .
C17 C18 H18A 109.5 . .
C17 C18 H18B 109.5 . .
H18A C18 H18B 109.5 . .
C17 C18 H18C 109.5 . .
H18A C18 H18C 109.5 . .
H18B C18 H18C 109.5 . .
C17 C19 H19A 109.5 . .
C17 C19 H19B 109.5 . .
H19A C19 H19B 109.5 . .
C17 C19 H19C 109.5 . .
H19A C19 H19C 109.5 . .
H19B C19 H19C 109.5 . .
F14 C20 F13 105.8(7) . .
F14 C20 F15 105.9(7) . .
F13 C20 F15 105.0(7) . .
F14 C20 C21 112.4(8) . .
F13 C20 C21 114.6(7) . .
F15 C20 C21 112.4(7) . .
O7 C21 C22 126.1(7) . .
O7 C21 C20 113.3(8) . .
C22 C21 C20 120.5(7) . .
C23 C22 C21 123.6(8) . .
C23 C22 H22 118.2 . .
C21 C22 H22 118.2 . .
O6 C23 C22 127.1(10) . .
O6 C23 C24 115.0(9) . .
C22 C23 C24 117.9(9) . .
F11 C24 F10 106.1(13) . .
F11 C24 F12 106.8(11) . .
F10 C24 F12 102.0(13) . .
F11 C24 C23 112.4(11) . .
F10 C24 C23 114.0(10) . .
F12 C24 C23 114.7(8) . .

loop_
_geom_bond_atom_site_label_1
_geom_bond_atom_site_label_2
_geom_bond_distance
_geom_bond_site_symmetry_2
Gd1 O1 2.364(6) .
Gd1 O1 2.364(6) 2_655
Gd1 O2 2.374(6) 2_655
Gd1 O2 2.374(6) .
Gd1 O3 2.374(6) 2_655
Gd1 O3 2.374(6) .
Gd1 O4 2.390(6) 2_655
Gd1 O4 2.390(6) .
Cu1 O7 1.932(6) 2
Cu1 O7 1.932(6) .
Cu1 O6 2.133(10) 2
Cu1 O6 2.133(10) .
Cu1 N4 2.208(7) .
Cu1 N4 2.208(7) 2
F4 C1 1.202(15) .
F5 C1 1.282(12) .
F6 C1 1.174(16) .
F7 C6 1.268(14) .
F8 C6 1.294(14) .
F9 C6 1.304(12) .
F10 C24 1.300(16) .
F11 C24 1.277(14) .
F12 C24 1.322(13) .
F13 C20 1.355(10) .
F14 C20 1.345(11) .
F15 C20 1.358(11) .
O1 C4 1.206(8) .
O2 C2 1.195(15) .
O3 C7 1.253(10) .
O4 N1 1.302(9) .
O5 N2 1.269(9) .
O6 C23 1.245(12) .
O7 C21 1.284(10) .
N1 C13 1.333(11) .
N1 C16 1.500(10) .
N2 C13 1.359(11) .
N2 C17 1.520(10) .
N3 C12 1.327(11) .
N3 C9 1.336(11) .
N4 C11 1.329(10) .
N4 C12 1.340(11) .
C1 C2 1.611(17) .
C2 C3 1.401(19) .
C3 C4 1.439(18) .
C3 H3 0.9300 .
C4 C5 1.479(9) .
C5 F2 1.239(14) .
C5 F3 1.271(14) .
C5 F1 1.67(2) .
C6 C7 1.522(13) .
C7 C8 1.400(11) .
C8 C7 1.400(11) 2_655
C8 H8 0.9300 .
C9 C10 1.402(12) .
C9 H9 0.9300 .
C10 C11 1.400(12) .
C10 C13 1.464(11) .
C11 H11 0.9300 .
C12 H12 0.9300 .
C14 C16 1.545(12) .
C14 H14A 0.9600 .
C14 H14B 0.9600 .
C14 H14C 0.9600 .
C15 C16 1.519(12) .
C15 H15A 0.9600 .
C15 H15B 0.9600 .
C15 H15C 0.9600 .
C16 C17 1.551(13) .
C17 C19 1.524(13) .
C17 C18 1.530(14) .
C18 H18A 0.9600 .
C18 H18B 0.9600 .
C18 H18C 0.9600 .
C19 H19A 0.9600 .
C19 H19B 0.9600 .
C19 H19C 0.9600 .
C20 C21 1.452(8) .
C21 C22 1.401(12) .
C22 C23 1.400(13) .
C22 H22 0.9300 .
C23 C24 1.537(15) .

loop_
_geom_torsion_atom_site_label_1
_geom_torsion_atom_site_label_2
_geom_torsion_atom_site_label_3
_geom_torsion_atom_site_label_4
_geom_torsion
_geom_torsion_site_symmetry_1
_geom_torsion_site_symmetry_4
O1 Gd1 O1 C4 -14.3(10) 2_655 .
O2 Gd1 O1 C4 -56.9(10) 2_655 .
O2 Gd1 O1 C4 28.1(10) . .
O3 Gd1 O1 C4 170.3(10) 2_655 .
O3 Gd1 O1 C4 163.4(11) . .
O4 Gd1 O1 C4 95.5(10) 2_655 .
O4 Gd1 O1 C4 -125.2(10) . .
O1 Gd1 O2 C2 -19.4(7) . .
O1 Gd1 O2 C2 129.6(7) 2_655 .
O2 Gd1 O2 C2 54.6(6) 2_655 .
O3 Gd1 O2 C2 -176.4(6) 2_655 .
O3 Gd1 O2 C2 -77.0(7) . .
O4 Gd1 O2 C2 -126.4(7) 2_655 .
O4 Gd1 O2 C2 52.5(9) . .
O1 Gd1 O3 C7 173.2(8) . .
O1 Gd1 O3 C7 -10.2(10) 2_655 .
O2 Gd1 O3 C7 120.8(7) 2_655 .
O2 Gd1 O3 C7 -130.6(7) . .
O3 Gd1 O3 C7 -3.3(6) 2_655 .
O4 Gd1 O3 C7 -81.0(8) 2_655 .
O4 Gd1 O3 C7 71.5(8) . .
O1 Gd1 O4 N1 47.7(7) . .
O1 Gd1 O4 N1 -88.7(7) 2_655 .
O2 Gd1 O4 N1 -20.6(7) 2_655 .
O2 Gd1 O4 N1 -18.5(9) . .
O3 Gd1 O4 N1 -160.4(7) 2_655 .
O3 Gd1 O4 N1 121.1(7) . .
O4 Gd1 O4 N1 160.1(7) 2_655 .
O7 Cu1 O6 C23 156.4(9) 2 .
O7 Cu1 O6 C23 -23.4(9) . .
O6 Cu1 O6 C23 68.1(8) 2 .
N4 Cu1 O6 C23 -113.9(9) . .
N4 Cu1 O6 C23 30(6) 2 .
O7 Cu1 O7 C21 -19.5(8) 2 .
O6 Cu1 O7 C21 -60.4(8) 2 .
O6 Cu1 O7 C21 21.4(8) . .
N4 Cu1 O7 C21 117.0(8) . .
N4 Cu1 O7 C21 -156.1(8) 2 .
Gd1 O4 N1 C13 86.4(10) . .
Gd1 O4 N1 C16 -103.4(8) . .
O7 Cu1 N4 C11 165.3(6) 2 .
O7 Cu1 N4 C11 -14.5(6) . .
O6 Cu1 N4 C11 112(5) 2 .
O6 Cu1 N4 C11 74.1(6) . .
N4 Cu1 N4 C11 -104.1(7) 2 .
O7 Cu1 N4 C12 -20.3(7) 2 .
O7 Cu1 N4 C12 160.0(7) . .
O6 Cu1 N4 C12 -74(5) 2 .
O6 Cu1 N4 C12 -111.5(6) . .
N4 Cu1 N4 C12 70.4(6) 2 .
Gd1 O2 C2 C3 14.0(13) . .
Gd1 O2 C2 C1 -165.3(5) . .
F6 C1 C2 O2 62.5(16) . .
F4 C1 C2 O2 170.9(12) . .
F5 C1 C2 O2 -73.0(9) . .
F6 C1 C2 C3 -116.9(17) . .
F4 C1 C2 C3 -8.5(13) . .
F5 C1 C2 C3 107.6(11) . .
O2 C2 C3 C4 -1.9(18) . .
C1 C2 C3 C4 177.3(9) . .
Gd1 O1 C4 C3 -29.4(18) . .
Gd1 O1 C4 C5 164.1(8) . .
C2 C3 C4 O1 9.2(19) . .
C2 C3 C4 C5 176.5(11) . .
O1 C4 C5 F2 40.6(19) . .
C3 C4 C5 F2 -127.1(14) . .
O1 C4 C5 F3 -163.8(15) . .
C3 C4 C5 F3 29(2) . .
O1 C4 C5 F1 132.2(13) . .
C3 C4 C5 F1 -35.5(12) . .
Gd1 O3 C7 C8 6.9(13) . .
Gd1 O3 C7 C6 -172.1(6) . .
F7 C6 C7 O3 -31.2(14) . .
F8 C6 C7 O3 91.2(12) . .
F9 C6 C7 O3 -153.4(10) . .
F7 C6 C7 C8 149.7(10) . .
F8 C6 C7 C8 -88.0(12) . .
F9 C6 C7 C8 27.4(13) . .
O3 C7 C8 C7 -3.6(7) . 2_655
C6 C7 C8 C7 175.4(9) . 2_655
C12 N3 C9 C10 0.3(12) . .
N3 C9 C10 C11 0.2(12) . .
N3 C9 C10 C13 179.4(8) . .
C12 N4 C11 C10 -0.2(11) . .
Cu1 N4 C11 C10 174.5(6) . .
C9 C10 C11 N4 -0.2(11) . .
C13 C10 C11 N4 -179.4(7) . .
C9 N3 C12 N4 -0.7(14) . .
C11 N4 C12 N3 0.7(13) . .
Cu1 N4 C12 N3 -174.1(7) . .
O4 N1 C13 N2 179.2(7) . .
C16 N1 C13 N2 8.2(9) . .
O4 N1 C13 C10 0.4(13) . .
C16 N1 C13 C10 -170.5(7) . .
O5 N2 C13 N1 -179.2(8) . .
C17 N2 C13 N1 7.5(10) . .
O5 N2 C13 C10 -0.4(14) . .
C17 N2 C13 C10 -173.7(8) . .
C11 C10 C13 N1 -152.9(8) . .
C9 C10 C13 N1 28.0(12) . .
C11 C10 C13 N2 28.6(12) . .
C9 C10 C13 N2 -150.6(8) . .
O4 N1 C16 C15 46.9(10) . .
C13 N1 C16 C15 -141.8(8) . .
O4 N1 C16 C14 -72.3(9) . .
C13 N1 C16 C14 99.0(8) . .
O4 N1 C16 C17 169.1(7) . .
C13 N1 C16 C17 -19.5(9) . .
O5 N2 C17 C19 44.7(12) . .
C13 N2 C17 C19 -141.7(9) . .
O5 N2 C17 C18 -74.4(10) . .
C13 N2 C17 C18 99.2(9) . .
O5 N2 C17 C16 167.6(8) . .
C13 N2 C17 C16 -18.8(9) . .
N1 C16 C17 N2 21.0(8) . .
C15 C16 C17 N2 139.6(7) . .
C14 C16 C17 N2 -90.7(8) . .
N1 C16 C17 C19 139.2(8) . .
C15 C16 C17 C19 -102.2(10) . .
C14 C16 C17 C19 27.5(11) . .
N1 C16 C17 C18 -91.4(8) . .
C15 C16 C17 C18 27.2(10) . .
C14 C16 C17 C18 156.8(8) . .
Cu1 O7 C21 C22 -13.3(13) . .
Cu1 O7 C21 C20 164.9(6) . .
F14 C20 C21 O7 -70.7(10) . .
F13 C20 C21 O7 168.5(8) . .
F15 C20 C21 O7 48.7(10) . .
F14 C20 C21 C22 107.6(10) . .
F13 C20 C21 C22 -13.2(12) . .
F15 C20 C21 C22 -133.0(8) . .
O7 C21 C22 C23 -2.9(15) . .
C20 C21 C22 C23 179.0(9) . .
Cu1 O6 C23 C22 17.8(16) . .
Cu1 O6 C23 C24 -160.9(7) . .
C21 C22 C23 O6 -1.1(18) . .
C21 C22 C23 C24 177.6(9) . .
O6 C23 C24 F11 46.6(16) . .
C22 C23 C24 F11 -132.3(13) . .
O6 C23 C24 F10 -74.2(16) . .
C22 C23 C24 F10 107.0(14) . .
O6 C23 C24 F12 168.8(12) . .
C22 C23 C24 F12 -10.0(16) . .
